data_7224936
loop_
_publ_author_name
'Slabbert, C.'
'Rademeyer, M.'

_publ_section_title
;
 Structures and trends of neutral MXxsolvent4&#x2212;xtetrahedra and
 anionic [MX4]2&#x2212;tetrahalometallates of zinc(ii), cadmium(ii) and
 mercury(ii) with benzopyridine- and benzopyrazine-type N-donor ligands or
 cations
;
_journal_issue 24
_journal_name_full CrystEngComm
_journal_page_first 4555
_journal_paper_doi 10.1039/C6CE00568C
_journal_volume 18
_journal_year 2016
_chemical_formula_moiety
;
C12 H9 N2, C12 H8 N2, Br3 H2 O Zn, C2 H6 O, H2 O
;
_chemical_formula_sum 'C26 H27 Br3 N4 O3 Zn'
_chemical_formula_weight 748.61
_chemical_name_common
;
phenazinium bis(phenazine) aqua-tribromo-zinc(II) monohydrate ethanol solvate
;
_chemical_name_systematic
;
phenazinium bis(phenazine) aqua-tribromo-zinc(II) monohydrate ethanol solvate
;
_space_group_crystal_system triclinic
_space_group_IT_number 2
_space_group_name_Hall '-P 1'
_space_group_name_H-M_alt 'P -1'
_symmetry_space_group_name_Hall '-P 1'
_symmetry_space_group_name_H-M 'P -1'
_atom_sites_solution_hydrogens mixed
_atom_sites_solution_primary 'intrinsic phasing'
_atom_sites_solution_secondary difmap
_audit_creation_method SHELXL-2014
_audit_update_record
;
2016-03-09 deposited with the CCDC.
2016-04-14 downloaded from the CCDC.
;
_cell_angle_alpha 93.9740(10)
_cell_angle_beta 99.5510(10)
_cell_angle_gamma 104.5440(10)
_cell_formula_units_Z 2
_cell_length_a 7.7519(3)
_cell_length_b 10.0771(4)
_cell_length_c 18.7817(7)
_cell_measurement_temperature 293(2)
_cell_volume 1390.97(9)
_computing_cell_refinement 'SAINT (Bruker, 2014)'
_computing_data_collection 'APEX2 (Bruker, 2014)'
_computing_data_reduction 'SAINT (Bruker, 2014)'
_computing_molecular_graphics
;
 ORTEP-3 for Windows (Farrugia, 1997),
 Mercury (Macrae <i>et al</i>., 2008)
;
_computing_publication_material 'SHELXL-2014, PLATON (Spek, 2009)'
_computing_structure_refinement 'SHELXTL, SHELXL-2014/7 (Sheldrick, 2015)'
_computing_structure_solution 'SHELXTS (Sheldrick, 2015)'
_diffrn_ambient_temperature 293(2)
_diffrn_detector_area_resol_mean 10.24
_diffrn_measured_fraction_theta_full 0.998
_diffrn_measured_fraction_theta_max 0.998
_diffrn_measurement_device_type 'Bruker kappa, Photon 100 CMOS'
_diffrn_measurement_method '\f and \w scans'
_diffrn_radiation_type MoK\a
_diffrn_radiation_wavelength 0.71073
_diffrn_reflns_av_R_equivalents 0.1050
_diffrn_reflns_av_unetI/netI 0.0319
_diffrn_reflns_Laue_measured_fraction_full 0.998
_diffrn_reflns_Laue_measured_fraction_max 0.998
_diffrn_reflns_limit_h_max 9
_diffrn_reflns_limit_h_min -9
_diffrn_reflns_limit_k_max 12
_diffrn_reflns_limit_k_min -12
_diffrn_reflns_limit_l_max 23
_diffrn_reflns_limit_l_min -23
_diffrn_reflns_number 62920
_diffrn_reflns_point_group_measured_fraction_full 0.998
_diffrn_reflns_point_group_measured_fraction_max 0.998
_diffrn_reflns_theta_full 25.242
_diffrn_reflns_theta_max 26.371
_diffrn_reflns_theta_min 2.259
_exptl_absorpt_coefficient_mu 5.227
_exptl_absorpt_correction_T_max 0.7456
_exptl_absorpt_correction_T_min 0.5722
_exptl_absorpt_correction_type multi-scan
_exptl_absorpt_process_details 'SADABS (Bruker, 2014)'
_exptl_crystal_colour brown
_exptl_crystal_density_diffrn 1.787
_exptl_crystal_density_method 'not measured'
_exptl_crystal_description fragment
_exptl_crystal_F_000 740
_exptl_crystal_size_max 0.239
_exptl_crystal_size_mid 0.167
_exptl_crystal_size_min 0.116
_refine_diff_density_max 0.744
_refine_diff_density_min -0.503
_refine_diff_density_rms 0.094
_refine_ls_extinction_method none
_refine_ls_goodness_of_fit_ref 1.050
_refine_ls_hydrogen_treatment mixed
_refine_ls_matrix_type full
_refine_ls_number_parameters 358
_refine_ls_number_reflns 5694
_refine_ls_number_restraints 6
_refine_ls_restrained_S_all 1.051
_refine_ls_R_factor_all 0.0258
_refine_ls_R_factor_gt 0.0237
_refine_ls_shift/su_max 0.001
_refine_ls_shift/su_mean 0.000
_refine_ls_structure_factor_coef Fsqd
_refine_ls_weighting_details 'w=1/[\s^2^(Fo^2^)+(0.0333P)^2^+0.5944P] where P=(Fo^2^+2Fc^2^)/3'
_refine_ls_weighting_scheme calc
_refine_ls_wR_factor_gt 0.0624
_refine_ls_wR_factor_ref 0.0634
_reflns_Friedel_coverage 0.000
_reflns_number_gt 5277
_reflns_number_total 5694
_reflns_threshold_expression 'I > 2\s(I)'
_cod_data_source_file c6ce00568c2.cif
_cod_data_source_block shelx
_cod_depositor_comments 'Adding full bibliography for 7224924--7224939.cif.'
_cod_database_code 7224936
_shelx_space_group_comment
;
The symmetry employed for this shelxl refinement is uniquely defined
by the following loop, which should always be used as a source of
symmetry information in preference to the above space-group names.
They are only intended as comments.
;
_shelxl_version_number 2014-3

loop_
_space_group_symop_operation_xyz
'x, y, z'
'-x, -y, -z'

loop_
_atom_site_label
_atom_site_type_symbol
_atom_site_fract_x
_atom_site_fract_y
_atom_site_fract_z
_atom_site_U_iso_or_equiv
_atom_site_adp_type
_atom_site_occupancy
_atom_site_site_symmetry_order
_atom_site_calc_flag
_atom_site_refinement_flags_posn
_atom_site_refinement_flags_adp
C1 C 0.4619(3) 0.1442(2) 0.41921(10) 0.0189(4) Uani 1 1 d . .
C2 C 0.6021(3) 0.2613(2) 0.41431(11) 0.0243(4) Uani 1 1 d . .
H2 H 0.6562 0.2679 0.3736 0.029 Uiso 1 1 calc R U
C3 C 0.6563(3) 0.3642(2) 0.47015(12) 0.0279(5) Uani 1 1 d . .
H3 H 0.7492 0.4415 0.4674 0.034 Uiso 1 1 calc R U
C4 C 0.5756(3) 0.3573(2) 0.53272(11) 0.0262(4) Uani 1 1 d . .
H4 H 0.6150 0.4303 0.5698 0.031 Uiso 1 1 calc R U
C5 C 0.4414(3) 0.2450(2) 0.53903(10) 0.0230(4) Uani 1 1 d . .
H5 H 0.3901 0.2413 0.5805 0.028 Uiso 1 1 calc R U
C6 C 0.3790(3) 0.1333(2) 0.48255(10) 0.0183(4) Uani 1 1 d . .
C7 C 0.1909(3) -0.0805(2) 0.43414(10) 0.0188(4) Uani 1 1 d . .
C8 C 0.0515(3) -0.1990(2) 0.43941(11) 0.0250(4) Uani 1 1 d . .
H8 H -0.0020 -0.2047 0.4803 0.030 Uiso 1 1 calc R U
C9 C -0.0040(3) -0.3048(2) 0.38421(12) 0.0292(5) Uani 1 1 d . .
H9 H -0.0959 -0.3823 0.3877 0.035 Uiso 1 1 calc R U
C10 C 0.0771(3) -0.2979(2) 0.32145(12) 0.0288(5) Uani 1 1 d . .
H10 H 0.0386 -0.3718 0.2849 0.035 Uiso 1 1 calc R U
C11 C 0.2097(3) -0.1856(2) 0.31394(11) 0.0244(4) Uani 1 1 d . .
H11 H 0.2608 -0.1818 0.2724 0.029 Uiso 1 1 calc R U
C12 C 0.2687(3) -0.0748(2) 0.37015(10) 0.0183(4) Uani 1 1 d . .
C13 C -0.0793(3) 0.3717(2) 0.01482(10) 0.0178(4) Uani 1 1 d . .
C14 C -0.1659(3) 0.2347(2) 0.02660(11) 0.0236(4) Uani 1 1 d . .
H14 H -0.1391 0.2041 0.0717 0.028 Uiso 1 1 calc R U
C15 C -0.2877(3) 0.1493(2) -0.02832(12) 0.0272(4) Uani 1 1 d . .
H15 H -0.3438 0.0599 -0.0205 0.033 Uiso 1 1 calc R U
C16 C 0.1227(3) 0.5836(2) 0.05511(10) 0.0178(4) Uani 1 1 d . .
C17 C 0.2533(3) 0.6765(2) 0.11062(11) 0.0240(4) Uani 1 1 d . .
H17 H 0.2852 0.6482 0.1559 0.029 Uiso 1 1 calc R U
C18 C 0.3312(3) 0.8063(2) 0.09740(12) 0.0279(5) Uani 1 1 d . .
H18 H 0.4143 0.8673 0.1342 0.034 Uiso 1 1 calc R U
C19 C 0.5936(3) 0.6316(2) -0.00389(10) 0.0179(4) Uani 1 1 d . .
C20 C 0.6982(3) 0.7692(2) -0.00431(11) 0.0229(4) Uani 1 1 d . .
H20 H 0.6844 0.8128 -0.0461 0.027 Uiso 1 1 calc R U
C21 C 0.8181(3) 0.8373(2) 0.05613(12) 0.0258(4) Uani 1 1 d . .
H21 H 0.8865 0.9271 0.0552 0.031 Uiso 1 1 calc R U
C22 C 0.8404(3) 0.7726(2) 0.12110(11) 0.0249(4) Uani 1 1 d . .
H22 H 0.9219 0.8212 0.1622 0.030 Uiso 1 1 calc R U
C23 C 0.7439(3) 0.6411(2) 0.12342(11) 0.0231(4) Uani 1 1 d . .
H23 H 0.7598 0.6002 0.1660 0.028 Uiso 1 1 calc R U
C24 C 0.6189(3) 0.5656(2) 0.06122(10) 0.0182(4) Uani 1 1 d . .
C25 C 0.7317(3) 0.0349(2) 0.24685(11) 0.0234(4) Uani 1 1 d . .
H25A H 0.8179 0.1246 0.2615 0.028 Uiso 1 1 calc R U
H25B H 0.7427 0.0022 0.1984 0.028 Uiso 1 1 calc R U
C26 C 0.7719(3) -0.0644(3) 0.29897(14) 0.0355(5) Uani 1 1 d . .
H26A H 0.8929 -0.0726 0.2995 0.053 Uiso 1 1 calc R U
H26B H 0.7618 -0.0312 0.3468 0.053 Uiso 1 1 calc R U
H26C H 0.6868 -0.1532 0.2839 0.053 Uiso 1 1 calc R U
N1 N 0.4018(2) 0.03830(17) 0.36618(9) 0.0188(3) Uani 1 1 d D .
N2 N 0.2483(2) 0.02252(17) 0.48918(8) 0.0197(3) Uani 1 1 d . .
N3 N 0.0421(2) 0.45616(17) 0.06868(8) 0.0191(3) Uani 1 1 d . .
N4 N 0.4743(2) 0.56554(17) -0.06350(9) 0.0193(3) Uani 1 1 d . .
Zn Zn 0.18957(3) 0.33693(2) 0.27035(2) 0.01775(7) Uani 1 1 d . .
Br1 Br 0.46833(3) 0.51414(2) 0.28126(2) 0.02397(6) Uani 1 1 d . .
Br2 Br 0.17597(3) 0.12990(2) 0.19685(2) 0.02345(6) Uani 1 1 d . .
Br3 Br 0.08525(3) 0.31125(2) 0.38139(2) 0.02665(7) Uani 1 1 d . .
O1 O 0.00656(19) 0.41418(14) 0.20905(7) 0.0193(3) Uani 1 1 d D .
O2 O 0.6418(2) 0.30807(15) 0.18813(8) 0.0237(3) Uani 1 1 d D .
O3 O 0.5515(2) 0.04601(16) 0.24656(7) 0.0233(3) Uani 1 1 d D .
H1O1 H 0.019(4) 0.421(3) 0.1651(10) 0.041(8) Uiso 1 1 d D .
H1O2 H 0.595(4) 0.350(3) 0.2184(13) 0.041(8) Uiso 1 1 d D .
H1O3 H 0.534(5) 0.113(3) 0.2223(16) 0.064(10) Uiso 1 1 d D .
H2O1 H -0.107(2) 0.377(3) 0.2053(14) 0.036(7) Uiso 1 1 d D .
H1N1 H 0.448(4) 0.043(3) 0.3274(12) 0.042(8) Uiso 1 1 d D .
H2O2 H 0.600(5) 0.331(4) 0.1473(13) 0.070(11) Uiso 1 1 d D .

loop_
_atom_site_aniso_label
_atom_site_aniso_U_11
_atom_site_aniso_U_22
_atom_site_aniso_U_33
_atom_site_aniso_U_23
_atom_site_aniso_U_13
_atom_site_aniso_U_12
C1 0.0201(10) 0.0222(10) 0.0177(9) 0.0059(7) 0.0030(7) 0.0109(8)
C2 0.0241(11) 0.0288(11) 0.0206(9) 0.0075(8) 0.0051(8) 0.0064(9)
C3 0.0264(11) 0.0240(11) 0.0301(11) 0.0067(9) 0.0023(9) 0.0016(9)
C4 0.0306(12) 0.0226(10) 0.0219(10) -0.0009(8) -0.0024(8) 0.0064(9)
C5 0.0276(11) 0.0261(10) 0.0166(9) 0.0023(8) 0.0022(8) 0.0109(9)
C6 0.0208(10) 0.0217(9) 0.0149(8) 0.0054(7) 0.0014(7) 0.0107(8)
C7 0.0207(10) 0.0196(9) 0.0173(9) 0.0049(7) 0.0003(7) 0.0092(8)
C8 0.0269(11) 0.0246(10) 0.0250(10) 0.0088(8) 0.0054(8) 0.0080(9)
C9 0.0292(12) 0.0211(10) 0.0339(12) 0.0081(9) -0.0004(9) 0.0036(9)
C10 0.0329(12) 0.0216(10) 0.0286(11) -0.0025(8) -0.0050(9) 0.0095(9)
C11 0.0274(11) 0.0270(11) 0.0194(9) -0.0007(8) 0.0011(8) 0.0113(9)
C12 0.0196(10) 0.0204(9) 0.0168(9) 0.0035(7) 0.0007(7) 0.0102(8)
C13 0.0211(10) 0.0178(9) 0.0163(9) 0.0021(7) 0.0046(7) 0.0076(8)
C14 0.0268(11) 0.0198(10) 0.0262(10) 0.0075(8) 0.0075(8) 0.0073(8)
C15 0.0272(11) 0.0158(9) 0.0390(12) 0.0047(9) 0.0088(9) 0.0045(8)
C16 0.0202(10) 0.0200(9) 0.0155(9) 0.0017(7) 0.0048(7) 0.0087(8)
C17 0.0254(11) 0.0266(10) 0.0182(9) 0.0004(8) 0.0000(8) 0.0067(9)
C18 0.0246(11) 0.0245(11) 0.0299(11) -0.0055(9) 0.0003(9) 0.0035(9)
C19 0.0193(10) 0.0182(9) 0.0184(9) 0.0024(7) 0.0048(7) 0.0081(8)
C20 0.0279(11) 0.0192(10) 0.0238(10) 0.0065(8) 0.0073(8) 0.0075(9)
C21 0.0259(11) 0.0166(9) 0.0351(11) 0.0019(8) 0.0077(9) 0.0052(8)
C22 0.0248(11) 0.0225(10) 0.0254(10) -0.0039(8) -0.0021(8) 0.0086(9)
C23 0.0264(11) 0.0229(10) 0.0205(9) 0.0020(8) 0.0000(8) 0.0105(9)
C24 0.0204(10) 0.0179(9) 0.0192(9) 0.0037(7) 0.0043(7) 0.0097(8)
C25 0.0200(10) 0.0269(10) 0.0241(10) 0.0054(8) 0.0049(8) 0.0066(8)
C26 0.0344(13) 0.0381(13) 0.0407(13) 0.0144(11) 0.0066(10) 0.0196(11)
N1 0.0211(8) 0.0239(8) 0.0141(7) 0.0041(6) 0.0046(6) 0.0094(7)
N2 0.0224(9) 0.0234(8) 0.0156(7) 0.0043(6) 0.0033(6) 0.0099(7)
N3 0.0237(9) 0.0192(8) 0.0152(7) 0.0029(6) 0.0033(6) 0.0072(7)
N4 0.0235(9) 0.0177(8) 0.0179(8) 0.0026(6) 0.0035(6) 0.0078(7)
Zn 0.01843(12) 0.01947(12) 0.01510(11) 0.00449(8) 0.00216(8) 0.00458(9)
Br1 0.02206(12) 0.02315(11) 0.02320(11) 0.00046(8) 0.00504(8) -0.00022(8)
Br2 0.02167(11) 0.01996(11) 0.02802(11) 0.00052(8) 0.00386(8) 0.00545(8)
Br3 0.02728(12) 0.03449(12) 0.01580(10) 0.00698(8) 0.00529(8) 0.00205(9)
O1 0.0196(7) 0.0236(7) 0.0149(6) 0.0050(5) 0.0020(5) 0.0065(6)
O2 0.0233(8) 0.0263(8) 0.0243(7) 0.0110(6) 0.0043(6) 0.0097(6)
O3 0.0250(8) 0.0285(8) 0.0203(7) 0.0054(6) 0.0064(6) 0.0124(6)

loop_
_atom_type_symbol
_atom_type_description
_atom_type_scat_dispersion_real
_atom_type_scat_dispersion_imag
_atom_type_scat_source
C C 0.0033 0.0016 'International Tables Vol C Tables 4.2.6.8 and 6.1.1.4'
H H 0.0000 0.0000 'International Tables Vol C Tables 4.2.6.8 and 6.1.1.4'
N N 0.0061 0.0033 'International Tables Vol C Tables 4.2.6.8 and 6.1.1.4'
Zn Zn 0.2839 1.4301 'International Tables Vol C Tables 4.2.6.8 and 6.1.1.4'
Br Br -0.2901 2.4595 'International Tables Vol C Tables 4.2.6.8 and 6.1.1.4'
O O 0.0106 0.0060 'International Tables Vol C Tables 4.2.6.8 and 6.1.1.4'

loop_
_geom_angle_atom_site_label_1
_geom_angle_atom_site_label_2
_geom_angle_atom_site_label_3
_geom_angle
_geom_angle_site_symmetry_1
_geom_angle_site_symmetry_3
N1 C1 C2 121.90(18) . .
N1 C1 C6 117.30(18) . .
C2 C1 C6 120.79(18) . .
C3 C2 C1 118.62(19) . .
C3 C2 H2 120.7 . .
C1 C2 H2 120.7 . .
C2 C3 C4 121.9(2) . .
C2 C3 H3 119.0 . .
C4 C3 H3 119.0 . .
C5 C4 C3 120.62(19) . .
C5 C4 H4 119.7 . .
C3 C4 H4 119.7 . .
C4 C5 C6 120.26(19) . .
C4 C5 H5 119.9 . .
C6 C5 H5 119.9 . .
N2 C6 C5 120.15(17) . .
N2 C6 C1 122.04(18) . .
C5 C6 C1 117.80(19) . .
N2 C7 C8 119.77(18) . .
N2 C7 C12 121.70(19) . .
C8 C7 C12 118.53(18) . .
C9 C8 C7 119.7(2) . .
C9 C8 H8 120.1 . .
C7 C8 H8 120.1 . .
C8 C9 C10 120.8(2) . .
C8 C9 H9 119.6 . .
C10 C9 H9 119.6 . .
C11 C10 C9 121.3(2) . .
C11 C10 H10 119.4 . .
C9 C10 H10 119.4 . .
C10 C11 C12 118.88(19) . .
C10 C11 H11 120.6 . .
C12 C11 H11 120.6 . .
N1 C12 C11 121.48(18) . .
N1 C12 C7 117.77(17) . .
C11 C12 C7 120.74(19) . .
N3 C13 C14 119.88(17) . .
N3 C13 C16 120.97(18) . 2_565
C14 C13 C16 119.15(18) . 2_565
C15 C14 C13 119.62(19) . .
C15 C14 H14 120.2 . .
C13 C14 H14 120.2 . .
C14 C15 C18 121.3(2) . 2_565
C14 C15 H15 119.4 . .
C18 C15 H15 119.4 2_565 .
N3 C16 C17 119.98(17) . .
N3 C16 C13 120.95(18) . 2_565
C17 C16 C13 119.07(18) . 2_565
C18 C17 C16 119.91(19) . .
C18 C17 H17 120.0 . .
C16 C17 H17 120.0 . .
C17 C18 C15 121.0(2) . 2_565
C17 C18 H18 119.5 . .
C15 C18 H18 119.5 2_565 .
N4 C19 C20 119.93(17) . .
N4 C19 C24 121.19(18) . .
C20 C19 C24 118.88(18) . .
C21 C20 C19 120.27(18) . .
C21 C20 H20 119.9 . .
C19 C20 H20 119.9 . .
C20 C21 C22 120.79(19) . .
C20 C21 H21 119.6 . .
C22 C21 H21 119.6 . .
C23 C22 C21 120.63(19) . .
C23 C22 H22 119.7 . .
C21 C22 H22 119.7 . .
C22 C23 C24 120.43(18) . .
C22 C23 H23 119.8 . .
C24 C23 H23 119.8 . .
N4 C24 C23 120.16(17) 2_665 .
N4 C24 C19 120.86(18) 2_665 .
C23 C24 C19 118.98(18) . .
O3 C25 C26 108.89(17) . .
O3 C25 H25A 109.9 . .
C26 C25 H25A 109.9 . .
O3 C25 H25B 109.9 . .
C26 C25 H25B 109.9 . .
H25A C25 H25B 108.3 . .
C25 C26 H26A 109.5 . .
C25 C26 H26B 109.5 . .
H26A C26 H26B 109.5 . .
C25 C26 H26C 109.5 . .
H26A C26 H26C 109.5 . .
H26B C26 H26C 109.5 . .
C1 N1 C12 122.69(17) . .
C1 N1 H1N1 119(2) . .
C12 N1 H1N1 118(2) . .
C6 N2 C7 118.48(17) . .
C13 N3 C16 118.07(16) . .
C19 N4 C24 117.94(16) . 2_665
O1 Zn Br3 104.36(4) . .
O1 Zn Br2 102.50(4) . .
Br3 Zn Br2 116.873(11) . .
O1 Zn Br1 103.17(4) . .
Br3 Zn Br1 113.373(11) . .
Br2 Zn Br1 114.262(11) . .
Zn O1 H1O1 115.8(19) . .
Zn O1 H2O1 120.0(18) . .
H1O1 O1 H2O1 103(3) . .
H1O2 O2 H2O2 103(3) . .
C25 O3 H1O3 109(2) . .

loop_
_geom_bond_atom_site_label_1
_geom_bond_atom_site_label_2
_geom_bond_distance
_geom_bond_site_symmetry_2
C1 N1 1.341(3) .
C1 C2 1.409(3) .
C1 C6 1.441(3) .
C2 C3 1.354(3) .
C2 H2 0.9300 .
C3 C4 1.418(3) .
C3 H3 0.9300 .
C4 C5 1.358(3) .
C4 H4 0.9300 .
C5 C6 1.420(3) .
C5 H5 0.9300 .
C6 N2 1.334(3) .
C7 N2 1.345(3) .
C7 C8 1.417(3) .
C7 C12 1.430(3) .
C8 C9 1.366(3) .
C8 H8 0.9300 .
C9 C10 1.423(3) .
C9 H9 0.9300 .
C10 C11 1.358(3) .
C10 H10 0.9300 .
C11 C12 1.411(3) .
C11 H11 0.9300 .
C12 N1 1.347(3) .
C13 N3 1.340(3) .
C13 C14 1.425(3) .
C13 C16 1.433(3) 2_565
C14 C15 1.357(3) .
C14 H14 0.9300 .
C15 C18 1.417(3) 2_565
C15 H15 0.9300 .
C16 N3 1.341(3) .
C16 C17 1.424(3) .
C16 C13 1.433(3) 2_565
C17 C18 1.355(3) .
C17 H17 0.9300 .
C18 C15 1.417(3) 2_565
C18 H18 0.9300 .
C19 N4 1.340(3) .
C19 C20 1.421(3) .
C19 C24 1.441(3) .
C20 C21 1.359(3) .
C20 H20 0.9300 .
C21 C22 1.429(3) .
C21 H21 0.9300 .
C22 C23 1.356(3) .
C22 H22 0.9300 .
C23 C24 1.419(3) .
C23 H23 0.9300 .
C24 N4 1.344(3) 2_665
C25 O3 1.429(2) .
C25 C26 1.499(3) .
C25 H25A 0.9700 .
C25 H25B 0.9700 .
C26 H26A 0.9600 .
C26 H26B 0.9600 .
C26 H26C 0.9600 .
N1 H1N1 0.863(17) .
N4 C24 1.344(3) 2_665
Zn O1 2.0201(13) .
Zn Br3 2.3664(3) .
Zn Br2 2.3898(3) .
Zn Br1 2.4010(3) .
O1 H1O1 0.851(17) .
O1 H2O1 0.856(17) .
O2 H1O2 0.866(17) .
O2 H2O2 0.851(18) .
O3 H1O3 0.865(18) .

loop_
_geom_hbond_atom_site_label_D
_geom_hbond_atom_site_label_H
_geom_hbond_atom_site_label_A
_geom_hbond_distance_DH
_geom_hbond_distance_HA
_geom_hbond_distance_DA
_geom_hbond_angle_DHA
_geom_hbond_site_symmetry_A
C8 H8 Br3 0.93 2.99 3.852(2) 155.8 2_556
C17 H17 Br1 0.93 3.11 4.006(2) 162.1 .
C25 H25A Br3 0.97 2.97 3.814(2) 146.4 1_655
N1 H1N1 O3 0.863(17) 1.830(17) 2.692(2) 177(3) .
O1 H1O1 N3 0.851(17) 1.899(18) 2.746(2) 173(3) .
O2 H1O2 Br1 0.866(17) 2.452(19) 3.2951(16) 165(2) .
O3 H1O3 Br2 0.865(18) 2.79(3) 3.2409(14) 114(3) .
O3 H1O3 O2 0.865(18) 2.12(2) 2.898(2) 149(3) .
O1 H2O1 O2 0.856(17) 1.859(18) 2.711(2) 173(3) 1_455
O2 H2O2 N4 0.851(18) 2.03(2) 2.864(2) 165(3) 2_665

loop_
_geom_torsion_atom_site_label_1
_geom_torsion_atom_site_label_2
_geom_torsion_atom_site_label_3
_geom_torsion_atom_site_label_4
_geom_torsion
_geom_torsion_site_symmetry_1
_geom_torsion_site_symmetry_4
N1 C1 C2 C3 -179.76(19) . .
C6 C1 C2 C3 -0.5(3) . .
C1 C2 C3 C4 -0.3(3) . .
C2 C3 C4 C5 0.9(3) . .
C3 C4 C5 C6 -0.5(3) . .
C4 C5 C6 N2 179.35(18) . .
C4 C5 C6 C1 -0.3(3) . .
N1 C1 C6 N2 0.5(3) . .
C2 C1 C6 N2 -178.79(18) . .
N1 C1 C6 C5 -179.88(16) . .
C2 C1 C6 C5 0.9(3) . .
N2 C7 C8 C9 -178.57(18) . .
C12 C7 C8 C9 0.6(3) . .
C7 C8 C9 C10 0.3(3) . .
C8 C9 C10 C11 -1.0(3) . .
C9 C10 C11 C12 0.8(3) . .
C10 C11 C12 N1 178.94(18) . .
C10 C11 C12 C7 0.2(3) . .
N2 C7 C12 N1 -0.5(3) . .
C8 C7 C12 N1 -179.66(17) . .
N2 C7 C12 C11 178.30(17) . .
C8 C7 C12 C11 -0.8(3) . .
N3 C13 C14 C15 -179.49(19) . .
C16 C13 C14 C15 -0.1(3) 2_565 .
C13 C14 C15 C18 -0.1(3) . 2_565
N3 C16 C17 C18 -178.34(19) . .
C13 C16 C17 C18 1.7(3) 2_565 .
C16 C17 C18 C15 -1.5(3) . 2_565
N4 C19 C20 C21 179.36(19) . .
C24 C19 C20 C21 -0.8(3) . .
C19 C20 C21 C22 -0.4(3) . .
C20 C21 C22 C23 0.9(3) . .
C21 C22 C23 C24 0.0(3) . .
C22 C23 C24 N4 178.94(19) . 2_665
C22 C23 C24 C19 -1.2(3) . .
N4 C19 C24 N4 1.3(3) . 2_665
C20 C19 C24 N4 -178.53(17) . 2_665
N4 C19 C24 C23 -178.57(18) . .
C20 C19 C24 C23 1.6(3) . .
C2 C1 N1 C12 179.59(18) . .
C6 C1 N1 C12 0.3(3) . .
C11 C12 N1 C1 -179.12(17) . .
C7 C12 N1 C1 -0.3(3) . .
C5 C6 N2 C7 179.09(17) . .
C1 C6 N2 C7 -1.3(3) . .
C8 C7 N2 C6 -179.59(17) . .
C12 C7 N2 C6 1.3(3) . .
C14 C13 N3 C16 179.02(17) . .
C16 C13 N3 C16 -0.3(3) 2_565 .
C17 C16 N3 C13 -179.65(18) . .
C13 C16 N3 C13 0.3(3) 2_565 .
C20 C19 N4 C24 178.56(17) . 2_665
C24 C19 N4 C24 -1.3(3) . 2_665
